data_7711643
loop_
_publ_author_name
'Velazquez-Garcia, Jose de Jesus'
'Basuroy, Krishnayan'
'Storozhuk, Darina'
'Wong, Joanne'
'Demeshko, Serhiy'
'Meyer, Franc'
'Henning, Robert'
'Techert, Simone'

_publ_section_title
;
 Short- <i>vs</i>. long-range elastic distortion: structural dynamics of a
 [2 \\times 2] tetrairon(II) spin crossover grid complex observed by
 time-resolved X-Ray crystallography.
;
_journal_name_full 'Dalton transactions (Cambridge, England : 2003)'
_journal_paper_doi 10.1039/d2dt02638d
_journal_year 2022
_chemical_formula_moiety 'C96 H68 Fe4 N24, 4(B F4), 2(C2 H3 N)'
_chemical_formula_sum 'C100 H74 B4 F16 Fe4 N26'
_chemical_formula_weight 2210.49
_space_group_crystal_system monoclinic
_space_group_IT_number 15
_space_group_name_Hall '-C 2yc'
_space_group_name_H-M_alt 'C 1 2/c 1'
_atom_sites_solution_hydrogens geom
_atom_sites_solution_primary direct
_audit_creation_date 2022-08-04
_audit_creation_method
;
Olex2 1.2
(compiled 2015.01.26 svn.r3151 for OlexSys, GUI svn.r4998)
;
_audit_update_record
;
2022-08-06 deposited with the CCDC.	2022-10-04 downloaded from the CCDC.
;
_cell_angle_alpha 90
_cell_angle_beta 121.33(3)
_cell_angle_gamma 90
_cell_formula_units_Z 4
_cell_length_a 30.967(6)
_cell_length_b 12.821(3)
_cell_length_c 27.261(5)
_cell_measurement_reflns_used 2916
_cell_measurement_temperature 100.00
_cell_measurement_theta_max 25.452
_cell_measurement_theta_min 1.791
_cell_volume 9245(4)
_computing_molecular_graphics 'Olex2 (Dolomanov et al., 2009)'
_computing_publication_material 'Olex2 (Dolomanov et al., 2009)'
_computing_structure_refinement 'ShelXL (Sheldrick, 2008)'
_diffrn_ambient_temperature 100.00
_diffrn_measured_fraction_theta_full 0.889
_diffrn_measured_fraction_theta_max 0.889
_diffrn_measurement_device_type 'Standard Huber 515.2 kappa model (APS 14 ID Beamline)'
_diffrn_measurement_method '\f scan'
_diffrn_radiation_type Synchrotron
_diffrn_radiation_wavelength 0.82656
_diffrn_reflns_av_R_equivalents 0.054
_diffrn_reflns_av_unetI/netI 0.0445
_diffrn_reflns_Laue_measured_fraction_full 0.889
_diffrn_reflns_Laue_measured_fraction_max 0.889
_diffrn_reflns_number 4870
_diffrn_reflns_point_group_measured_fraction_full 0.889
_diffrn_reflns_point_group_measured_fraction_max 0.889
_diffrn_reflns_theta_full 25.493
_diffrn_reflns_theta_max 25.493
_diffrn_reflns_theta_min 1.886
_diffrn_source 'undulator radiation'
_exptl_absorpt_coefficient_mu 1.076
_exptl_absorpt_correction_type none
_exptl_absorpt_process_details 'Wavelength normalisation made by Precognition software'
_exptl_crystal_colour black
_exptl_crystal_density_diffrn 1.588
_exptl_crystal_density_method 'not measured'
_exptl_crystal_description block
_exptl_crystal_F_000 4496
_exptl_crystal_size_max 0.5
_exptl_crystal_size_mid 0.49
_exptl_crystal_size_min 0.29
_refine_diff_density_max 0.461
_refine_diff_density_min -0.605
_refine_diff_density_rms 0.129
_refine_ls_extinction_method none
_refine_ls_goodness_of_fit_ref 1.302
_refine_ls_hydrogen_treatment constr
_refine_ls_matrix_type full
_refine_ls_number_parameters 725
_refine_ls_number_reflns 4870
_refine_ls_number_restraints 463
_refine_ls_restrained_S_all 1.257
_refine_ls_R_factor_all 0.1490
_refine_ls_R_factor_gt 0.1114
_refine_ls_shift/su_max 0.000
_refine_ls_shift/su_mean 0.000
_refine_ls_structure_factor_coef Fsqd
_refine_ls_weighting_details 'w=1/[\s^2^(Fo^2^)+(0.1577P)^2^+31.5004P] where P=(Fo^2^+2Fc^2^)/3'
_refine_ls_weighting_scheme calc
_refine_ls_wR_factor_gt 0.2725
_refine_ls_wR_factor_ref 0.2919
_reflns_Friedel_coverage 0.000
_reflns_number_gt 4112
_reflns_number_total 4870
_reflns_threshold_expression 'I > 2\s(I)'
_cod_data_source_file d2dt02638d2.cif
_cod_data_source_block fe4_200ns
_cod_database_code 7711643
_shelx_space_group_comment
;
The symmetry employed for this shelxl refinement is uniquely defined
by the following loop, which should always be used as a source of
symmetry information in preference to the above space-group names.
They are only intended as comments.
;
_shelx_estimated_absorpt_t_max 0.817
_shelx_estimated_absorpt_t_min 0.713
_exptl_absorpt_special_details
'Wavelength normalisation process includes the overall absorption and the wavelength-dependent response of the detector'
_olex2_refinement_description
;
1. Fixed Uiso
 At 1.2 times of:
  All C(H) groups
 At 1.5 times of:
  All C(H,H,H) groups
2. Restrained distances
 F6-F7 \\sim F6-F8 \\sim F6-F5 \\sim F7-F8 \\sim F7-F5 \\sim F8-F5
 with sigma of 0.04
 B2-F6 \\sim B2-F7 \\sim B2-F8 \\sim B2-F5
 with sigma of 0.02
 F12-F9 \\sim F12-F10 \\sim F12-F11 \\sim F9-F11 \\sim F10-F11
 with sigma of 0.04
 B3-F12 \\sim B3-F9 \\sim B3-F10 \\sim B3-F11
 with sigma of 0.02
3. Uiso/Uaniso restraints and constraints
F6 \\sim B2 \\sim F7 \\sim F8 \\sim F5: within 1.7A with sigma of 0.01 and
sigma for terminal atoms of 0.01
C50 \\sim C49 \\sim N13: within 1.7A with sigma of 0.01 and sigma for terminal
atoms of 0.01
F10 \\sim B3 \\sim F12 \\sim F9 \\sim F11: within 2A with sigma of 0.01 and
sigma for terminal atoms of 0.02
4. Rigid body (RIGU) restrains
 C46, C47, C48, N12, C44, C45
 with sigma for 1-2 distances of 0.01 and sigma for 1-3 distances of 0.01
 C43, C42, C41, C40, C39, N11
 with sigma for 1-2 distances of 0.01 and sigma for 1-3 distances of 0.01
 C38, C36, C35, N9, N10, C37
 with sigma for 1-2 distances of 0.01 and sigma for 1-3 distances of 0.01
 C34, N8, C30, C31, C32, C33
 with sigma for 1-2 distances of 0.01 and sigma for 1-3 distances of 0.01
 N7, C29, C28, C27, C26, C25
 with sigma for 1-2 distances of 0.01 and sigma for 1-3 distances of 0.01
 N1, C1, C2, C3, C4, C5
 with sigma for 1-2 distances of 0.01 and sigma for 1-3 distances of 0.01
 N2, C6, C7, C8, C9, C10
 with sigma for 1-2 distances of 0.01 and sigma for 1-3 distances of 0.01
 C11, C12, C13, C14, N4, N3
 with sigma for 1-2 distances of 0.01 and sigma for 1-3 distances of 0.01
 N5, C15, C16, C17, C18, C19
 with sigma for 1-2 distances of 0.01 and sigma for 1-3 distances of 0.01
 C20, C21, C22, C23, C24, N6
 with sigma for 1-2 distances of 0.01 and sigma for 1-3 distances of 0.01
5. Others
 Sof(B3)=Sof(F12)=Sof(F9)=Sof(F10)=Sof(F11)=1-FVAR(1)
 Sof(F6)=Sof(F7)=Sof(F8)=Sof(F5)=Sof(B2)=FVAR(1)
6.a Aromatic/amide H refined with riding coordinates:
 C1(H1), C9(H9), C7(H7), C33(H33), C25(H25), C28(H28), C32(H32), C31(H31),
 C18(H18), C16(H16), C48(H48), C24(H24), C4(H4), C2(H2), C8(H8), C3(H3),
 C26(H26), C27(H27), C23(H23), C47(H47), C42(H42), C22(H22), C17(H17), C40(H40),
  C21(H21), C45(H45), C46(H46), C41(H41)
6.b Idealised Me refined as rotating group:
 C13(H13A,H13B,H13C), C37(H37A,H37B,H37C), C50(H50A,H50B,H50C)
;
_shelx_shelxl_version_number 2018/3
_olex2_submission_special_instructions 'No special instructions were received'

loop_
_space_group_symop_operation_xyz
'x, y, z'
'-x, y, -z+1/2'
'x+1/2, y+1/2, z'
'-x+1/2, y+1/2, -z+1/2'
'-x, -y, -z'
'x, -y, z-1/2'
'-x+1/2, -y+1/2, -z'
'x+1/2, -y+1/2, z-1/2'

loop_
_atom_site_label
_atom_site_type_symbol
_atom_site_fract_x
_atom_site_fract_y
_atom_site_fract_z
_atom_site_U_iso_or_equiv
_atom_site_adp_type
_atom_site_occupancy
_atom_site_site_symmetry_order
_atom_site_calc_flag
_atom_site_refinement_flags_posn
_atom_site_refinement_flags_adp
_atom_site_refinement_flags_occupancy
_atom_site_disorder_assembly
_atom_site_disorder_group
Fe0A Fe 0.46879(5) 0.42538(11) 0.83362(6) 0.0672(5) Uani 1 1 d . . . . .
Fe0B Fe 0.37811(6) 0.43132(11) 0.64331(7) 0.0724(6) Uani 1 1 d . . . . .
N3 N 0.4505(3) 0.3276(6) 0.7687(4) 0.068(2) Uani 1 1 d . U . . .
N7 N 0.4104(3) 0.3663(6) 0.8356(4) 0.068(2) Uani 1 1 d . U . . .
N11 N 0.6509(3) 0.5815(7) 0.8583(4) 0.076(2) Uani 1 1 d . U . . .
N9 N 0.5119(3) 0.5264(6) 0.8210(3) 0.066(2) Uani 1 1 d . U . . .
N5 N 0.3592(3) 0.2835(7) 0.6009(4) 0.075(2) Uani 1 1 d . U . . .
N2 N 0.5117(3) 0.3114(6) 0.8744(4) 0.071(2) Uani 1 1 d . U . . .
N1 N 0.5040(3) 0.4848(7) 0.9132(4) 0.073(2) Uani 1 1 d . U . . .
N8 N 0.4218(3) 0.5372(7) 0.7990(4) 0.069(2) Uani 1 1 d . U . . .
N10 N 0.5615(3) 0.5331(6) 0.8403(3) 0.063(2) Uani 1 1 d . U . . .
N4 N 0.4158(3) 0.3248(6) 0.7130(4) 0.066(2) Uani 1 1 d . U . . .
N6 N 0.3385(4) 0.4585(7) 0.5442(4) 0.082(3) Uani 1 1 d . U . . .
C11 C 0.4664(4) 0.2290(8) 0.7871(4) 0.068(3) Uani 1 1 d . U . . .
N12 N 0.6953(3) 0.4106(8) 0.8556(4) 0.081(3) Uani 1 1 d . U . . .
F1 F 0.3513(3) -0.0019(9) 0.7879(4) 0.148(3) Uani 1 1 d . . . . .
C35 C 0.4915(4) 0.6245(8) 0.8102(4) 0.063(2) Uani 1 1 d . U . . .
F2 F 0.3185(4) 0.0795(8) 0.7045(4) 0.149(4) Uani 1 1 d . . . . .
F4 F 0.2736(3) 0.0689(7) 0.7447(5) 0.143(3) Uani 1 1 d . . . . .
C15 C 0.3724(4) 0.2002(9) 0.6357(5) 0.077(3) Uani 1 1 d . U . . .
C14 C 0.4083(4) 0.2216(8) 0.6946(5) 0.074(3) Uani 1 1 d . U . . .
C34 C 0.4390(4) 0.6300(8) 0.7913(5) 0.076(3) Uani 1 1 d . U . . .
C29 C 0.3677(4) 0.4276(8) 0.8102(5) 0.074(3) Uani 1 1 d . U . . .
C12 C 0.4392(4) 0.1579(8) 0.7425(5) 0.079(3) Uani 1 1 d . U . . .
C1 C 0.4982(5) 0.5796(9) 0.9291(5) 0.085(3) Uani 1 1 d . U . . .
H1 H 0.471505 0.621073 0.902737 0.102 Uiso 1 1 calc R . . . .
C10 C 0.5049(4) 0.2200(9) 0.8469(5) 0.076(3) Uani 1 1 d . U . . .
C5 C 0.5409(4) 0.4224(9) 0.9525(5) 0.081(3) Uani 1 1 d . U . . .
F3 F 0.2867(4) -0.0746(7) 0.7094(5) 0.148(4) Uani 1 1 d . . . . .
C38 C 0.5721(4) 0.6375(8) 0.8411(4) 0.074(3) Uani 1 1 d . U . . .
C39 C 0.6236(4) 0.6626(9) 0.8583(5) 0.083(3) Uani 1 1 d . U . . .
C19 C 0.3282(4) 0.2727(9) 0.5441(5) 0.078(3) Uani 1 1 d . U . . .
C36 C 0.5302(4) 0.6977(8) 0.8239(5) 0.075(3) Uani 1 1 d . U . . .
C6 C 0.5432(4) 0.3206(9) 0.9322(5) 0.074(3) Uani 1 1 d . U . . .
C30 C 0.3755(4) 0.5283(8) 0.7920(5) 0.075(3) Uani 1 1 d . U . . .
C9 C 0.5318(4) 0.1308(9) 0.8787(6) 0.085(3) Uani 1 1 d . U . . .
H9 H 0.528064 0.066994 0.860760 0.102 Uiso 1 1 calc R . . . .
C7 C 0.5708(4) 0.2349(10) 0.9650(6) 0.094(4) Uani 1 1 d . U . . .
H7 H 0.593177 0.241179 1.004379 0.112 Uiso 1 1 calc R . . . .
C33 C 0.4062(5) 0.7153(9) 0.7716(5) 0.084(3) Uani 1 1 d . U . . .
H33 H 0.417131 0.779274 0.765877 0.101 Uiso 1 1 calc R . . . .
C43 C 0.6996(4) 0.5938(9) 0.8742(5) 0.083(3) Uani 1 1 d . U . . .
C25 C 0.4065(4) 0.2722(9) 0.8560(5) 0.080(3) Uani 1 1 d . U . . .
H25 H 0.435020 0.229836 0.874062 0.096 Uiso 1 1 calc R . . . .
C28 C 0.3230(5) 0.3931(10) 0.8035(5) 0.089(3) Uani 1 1 d . U . . .
H28 H 0.294224 0.434548 0.784469 0.107 Uiso 1 1 calc R . . . .
C44 C 0.7224(4) 0.4995(10) 0.8653(5) 0.090(3) Uani 1 1 d . U . . .
C32 C 0.3583(5) 0.7047(9) 0.7606(5) 0.082(3) Uani 1 1 d . U . . .
H32 H 0.336215 0.761025 0.745853 0.099 Uiso 1 1 calc R . . . .
C31 C 0.3417(4) 0.6117(10) 0.7711(5) 0.085(3) Uani 1 1 d . U . . .
H31 H 0.309197 0.605145 0.764444 0.102 Uiso 1 1 calc R . . . .
C18 C 0.3084(5) 0.1771(10) 0.5194(6) 0.095(4) Uani 1 1 d . U . . .
H18 H 0.287627 0.169969 0.479850 0.115 Uiso 1 1 calc R . . . .
C16 C 0.3526(5) 0.0996(9) 0.6127(6) 0.092(4) Uani 1 1 d . U . . .
H16 H 0.361400 0.041155 0.636198 0.110 Uiso 1 1 calc R . . . .
C48 C 0.7109(5) 0.3251(10) 0.8423(5) 0.092(3) Uani 1 1 d . U . . .
H48 H 0.691716 0.264587 0.833880 0.110 Uiso 1 1 calc R . . . .
C24 C 0.3331(5) 0.5480(10) 0.5163(6) 0.095(4) Uani 1 1 d . U . . .
H24 H 0.345407 0.608490 0.538181 0.113 Uiso 1 1 calc R . . . .
C4 C 0.5736(5) 0.4563(11) 1.0085(5) 0.090(3) Uani 1 1 d . U . . .
H4 H 0.598896 0.412548 1.035257 0.108 Uiso 1 1 calc R . . . .
C2 C 0.5312(5) 0.6184(11) 0.9845(5) 0.092(3) Uani 1 1 d . U . . .
H2 H 0.527804 0.686312 0.994077 0.110 Uiso 1 1 calc R . . . .
C8 C 0.5642(5) 0.1418(10) 0.9380(6) 0.090(3) Uani 1 1 d . U . . .
H8 H 0.581747 0.083783 0.959719 0.108 Uiso 1 1 calc R . . . .
C20 C 0.3196(4) 0.3701(10) 0.5126(5) 0.085(3) Uani 1 1 d . U . . .
C3 C 0.5680(5) 0.5557(11) 1.0238(5) 0.095(4) Uani 1 1 d . U . . .
H3 H 0.589475 0.579378 1.061069 0.114 Uiso 1 1 calc R . . . .
C26 C 0.3624(5) 0.2361(10) 0.8513(6) 0.094(4) Uani 1 1 d . U . . .
H26 H 0.361211 0.171343 0.865865 0.113 Uiso 1 1 calc R . . . .
C13 C 0.4423(6) 0.0409(9) 0.7445(7) 0.113(5) Uani 1 1 d . U . . .
H13A H 0.474611 0.019687 0.776148 0.170 Uiso 1 1 calc GR . . . .
H13B H 0.438463 0.015425 0.709270 0.170 Uiso 1 1 calc GR . . . .
H13C H 0.415965 0.012938 0.749171 0.170 Uiso 1 1 calc GR . . . .
C37 C 0.5257(5) 0.8140(9) 0.8239(6) 0.104(4) Uani 1 1 d . U . . .
H37A H 0.490634 0.833254 0.803551 0.156 Uiso 1 1 calc GR . . . .
H37B H 0.541870 0.844655 0.805413 0.156 Uiso 1 1 calc GR . . . .
H37C H 0.541723 0.838650 0.862763 0.156 Uiso 1 1 calc GR . . . .
C27 C 0.3206(5) 0.2985(10) 0.8245(6) 0.097(4) Uani 1 1 d . U . . .
H27 H 0.290381 0.276280 0.820690 0.117 Uiso 1 1 calc R . . . .
C23 C 0.3103(5) 0.5574(10) 0.4572(5) 0.094(4) Uani 1 1 d . U . . .
H23 H 0.309165 0.620789 0.439963 0.112 Uiso 1 1 calc R . . . .
C47 C 0.7546(5) 0.3220(11) 0.8403(5) 0.096(4) Uani 1 1 d . U . . .
H47 H 0.764196 0.261391 0.829644 0.115 Uiso 1 1 calc R . . . .
C42 C 0.7230(5) 0.6919(11) 0.8923(6) 0.105(4) Uani 1 1 d . U . . .
H42 H 0.756521 0.701133 0.902642 0.126 Uiso 1 1 calc R . . . .
C22 C 0.2895(5) 0.4673(12) 0.4253(6) 0.101(4) Uani 1 1 d . U . . .
H22 H 0.272026 0.470416 0.385401 0.121 Uiso 1 1 calc R . . . .
C17 C 0.3205(5) 0.0925(10) 0.5553(6) 0.096(4) Uani 1 1 d . U . . .
H17 H 0.306122 0.028137 0.539543 0.115 Uiso 1 1 calc R . . . .
C40 C 0.6468(5) 0.7613(10) 0.8780(6) 0.099(4) Uani 1 1 d . U . . .
H40 H 0.628621 0.817626 0.879599 0.119 Uiso 1 1 calc R . . . .
C21 C 0.2943(5) 0.3746(12) 0.4518(5) 0.101(4) Uani 1 1 d . U . . .
H21 H 0.280971 0.314152 0.430122 0.121 Uiso 1 1 calc R . . . .
C45 C 0.7670(5) 0.4996(13) 0.8662(7) 0.116(5) Uani 1 1 d . U . . .
H45 H 0.785816 0.560718 0.874952 0.139 Uiso 1 1 calc R . . . .
C46 C 0.7838(5) 0.4113(12) 0.8546(7) 0.108(4) Uani 1 1 d . U . . .
H46 H 0.814538 0.410652 0.856105 0.130 Uiso 1 1 calc R . . . .
C41 C 0.6960(5) 0.7718(11) 0.8943(6) 0.106(4) Uani 1 1 d . U . . .
H41 H 0.711547 0.836353 0.907354 0.127 Uiso 1 1 calc R . . . .
B1 B 0.3089(6) 0.0170(14) 0.7361(8) 0.101(5) Uani 1 1 d . . . . .
C49 C 0.4291(8) -0.146(2) 0.9053(9) 0.148(5) Uani 1 1 d . U . . .
N13 N 0.4079(7) -0.2244(15) 0.9029(7) 0.159(5) Uani 1 1 d . U . . .
C50 C 0.4500(7) -0.0440(17) 0.9116(8) 0.159(6) Uani 1 1 d . U . . .
H50A H 0.426763 -0.001097 0.879900 0.239 Uiso 1 1 calc GR . . . .
H50B H 0.481302 -0.048948 0.912326 0.239 Uiso 1 1 calc GR . . . .
H50C H 0.456200 -0.013512 0.946855 0.239 Uiso 1 1 calc GR . . . .
F6 F 0.9150(15) 0.615(4) 0.9854(15) 0.177(13) Uani 0.30(2) 1 d D U P A 1
F7 F 0.8465(15) 0.702(4) 0.9468(14) 0.165(13) Uani 0.30(2) 1 d D U P A 1
F8 F 0.8569(14) 0.584(3) 1.0078(17) 0.177(14) Uani 0.30(2) 1 d D U P A 1
F5 F 0.9018(14) 0.727(3) 1.0365(13) 0.171(13) Uani 0.30(2) 1 d D U P A 1
B2 B 0.8807(12) 0.655(3) 0.9953(12) 0.171(12) Uani 0.30(2) 1 d D U P A 1
B3 B 0.8865(7) 0.6288(13) 0.9996(8) 0.158(9) Uani 0.70(2) 1 d D U P A 2
F12 F 0.9355(6) 0.6507(15) 1.0227(11) 0.215(10) Uani 0.70(2) 1 d D U P A 2
F9 F 0.8581(7) 0.7130(15) 0.9768(9) 0.186(8) Uani 0.70(2) 1 d D U P A 2
F10 F 0.8752(7) 0.5495(12) 0.9629(6) 0.177(8) Uani 0.70(2) 1 d D U P A 2
F11 F 0.8848(8) 0.5929(13) 1.0446(8) 0.176(7) Uani 0.70(2) 1 d D U P A 2

loop_
_atom_site_aniso_label
_atom_site_aniso_U_11
_atom_site_aniso_U_22
_atom_site_aniso_U_33
_atom_site_aniso_U_23
_atom_site_aniso_U_13
_atom_site_aniso_U_12
Fe0A 0.0703(10) 0.0573(9) 0.0718(10) 0.0017(7) 0.0353(8) 0.0021(7)
Fe0B 0.0728(10) 0.0613(10) 0.0766(10) -0.0037(7) 0.0344(8) 0.0015(7)
N3 0.070(5) 0.050(5) 0.077(6) 0.003(4) 0.034(5) 0.007(4)
N7 0.067(5) 0.063(5) 0.075(5) -0.001(4) 0.039(5) 0.002(4)
N11 0.073(6) 0.075(6) 0.073(6) 0.008(4) 0.033(5) -0.005(5)
N9 0.073(5) 0.057(5) 0.066(5) 0.007(4) 0.035(4) 0.002(4)
N5 0.068(5) 0.069(5) 0.077(6) -0.012(5) 0.031(5) 0.001(4)
N2 0.078(6) 0.065(5) 0.078(6) 0.011(4) 0.046(5) 0.004(4)
N1 0.076(6) 0.069(5) 0.074(5) 0.007(4) 0.040(5) 0.005(4)
N8 0.070(5) 0.071(5) 0.070(5) -0.004(4) 0.040(5) 0.000(4)
N10 0.067(5) 0.062(5) 0.066(5) 0.001(4) 0.038(4) -0.007(4)
N4 0.070(5) 0.059(5) 0.073(5) 0.002(4) 0.039(5) -0.003(4)
N6 0.086(6) 0.074(6) 0.078(6) -0.007(5) 0.037(5) 0.003(5)
C11 0.072(6) 0.059(6) 0.076(7) -0.005(5) 0.040(6) -0.004(5)
N12 0.077(6) 0.075(6) 0.083(6) 0.012(5) 0.035(5) -0.002(5)
F1 0.109(6) 0.181(10) 0.114(6) 0.021(6) 0.029(5) 0.000(6)
C35 0.086(7) 0.056(6) 0.048(5) 0.002(4) 0.035(5) 0.001(5)
F2 0.139(7) 0.175(9) 0.145(8) 0.046(7) 0.083(6) -0.008(6)
F4 0.114(6) 0.129(7) 0.200(10) -0.013(6) 0.091(7) -0.013(5)
C15 0.070(7) 0.079(7) 0.087(8) -0.022(6) 0.045(6) -0.013(6)
C14 0.073(7) 0.053(6) 0.099(8) -0.008(5) 0.046(6) -0.003(5)
C34 0.071(7) 0.064(7) 0.077(7) -0.004(5) 0.028(6) 0.006(5)
C29 0.061(6) 0.070(7) 0.075(7) -0.016(5) 0.023(5) 0.001(5)
C12 0.075(7) 0.056(6) 0.116(9) -0.002(6) 0.056(7) -0.003(5)
C1 0.103(9) 0.074(7) 0.076(7) 0.002(6) 0.045(7) -0.005(6)
C10 0.079(7) 0.065(7) 0.098(8) 0.006(6) 0.054(7) 0.001(5)
C5 0.069(7) 0.083(8) 0.077(7) 0.004(6) 0.028(6) -0.006(6)
F3 0.124(7) 0.103(6) 0.175(9) -0.006(6) 0.049(6) 0.011(5)
C38 0.082(7) 0.063(7) 0.067(7) 0.001(5) 0.032(6) -0.009(5)
C39 0.086(8) 0.071(7) 0.085(8) 0.013(6) 0.039(7) -0.001(6)
C19 0.078(7) 0.082(8) 0.084(7) -0.012(6) 0.048(6) -0.007(6)
C36 0.092(7) 0.056(6) 0.068(6) 0.000(5) 0.036(6) -0.007(5)
C6 0.074(7) 0.076(7) 0.083(7) 0.017(6) 0.048(6) 0.007(5)
C30 0.077(7) 0.064(7) 0.070(7) 0.000(5) 0.029(6) 0.010(5)
C9 0.094(8) 0.068(7) 0.105(8) 0.011(6) 0.061(7) 0.012(6)
C7 0.084(8) 0.088(8) 0.103(9) 0.028(7) 0.045(7) 0.013(6)
C33 0.091(8) 0.073(7) 0.078(7) 0.008(6) 0.036(6) 0.010(6)
C43 0.080(7) 0.084(8) 0.087(8) 0.000(6) 0.046(7) -0.007(6)
C25 0.080(7) 0.071(7) 0.096(8) -0.003(6) 0.050(7) 0.002(6)
C28 0.081(8) 0.088(8) 0.096(9) -0.015(7) 0.045(7) 0.000(6)
C44 0.069(7) 0.093(9) 0.085(8) 0.002(6) 0.023(6) -0.008(6)
C32 0.097(8) 0.070(7) 0.080(7) 0.002(6) 0.045(7) 0.013(6)
C31 0.073(7) 0.089(8) 0.085(8) -0.005(6) 0.036(6) 0.007(6)
C18 0.090(8) 0.093(9) 0.084(8) -0.021(6) 0.031(7) -0.018(7)
C16 0.093(8) 0.065(7) 0.103(8) -0.014(6) 0.042(7) -0.020(6)
C48 0.084(8) 0.077(8) 0.108(10) 0.014(7) 0.045(7) 0.002(6)
C24 0.112(10) 0.072(8) 0.086(8) -0.003(6) 0.042(8) 0.010(7)
C4 0.085(8) 0.107(9) 0.076(7) 0.011(6) 0.041(6) -0.004(7)
C2 0.101(9) 0.090(8) 0.087(8) -0.013(6) 0.051(7) -0.014(7)
C8 0.095(8) 0.080(8) 0.096(8) 0.031(6) 0.051(7) 0.025(7)
C20 0.074(7) 0.091(8) 0.082(7) -0.016(7) 0.034(6) -0.004(6)
C3 0.087(8) 0.120(10) 0.067(7) -0.022(7) 0.033(6) -0.021(7)
C26 0.098(9) 0.087(8) 0.123(10) -0.001(7) 0.075(8) -0.003(7)
C13 0.125(11) 0.057(7) 0.166(14) -0.005(8) 0.082(11) 0.004(7)
C37 0.102(9) 0.063(7) 0.119(10) -0.004(7) 0.038(8) -0.010(6)
C27 0.088(8) 0.089(9) 0.123(11) -0.007(7) 0.060(8) -0.014(7)
C23 0.089(8) 0.095(9) 0.086(8) 0.006(7) 0.038(7) 0.010(7)
C47 0.097(9) 0.097(9) 0.097(9) 0.026(7) 0.054(8) 0.023(7)
C42 0.088(9) 0.097(9) 0.125(11) -0.019(8) 0.052(8) -0.027(7)
C22 0.092(9) 0.125(11) 0.071(7) -0.006(7) 0.032(7) -0.001(8)
C17 0.097(9) 0.087(8) 0.109(9) -0.033(7) 0.058(8) -0.028(7)
C40 0.097(8) 0.071(8) 0.118(10) -0.013(7) 0.047(8) -0.023(7)
C21 0.094(9) 0.106(10) 0.079(8) -0.019(7) 0.029(7) -0.017(8)
C45 0.074(8) 0.115(11) 0.138(12) 0.017(9) 0.041(8) -0.006(8)
C46 0.088(9) 0.119(11) 0.129(12) 0.031(9) 0.064(9) 0.012(8)
C41 0.113(10) 0.080(8) 0.135(12) -0.023(8) 0.072(9) -0.036(7)
B1 0.076(10) 0.092(11) 0.116(13) 0.011(10) 0.036(10) -0.015(9)
C49 0.140(11) 0.176(14) 0.130(8) 0.025(11) 0.072(9) 0.024(10)
N13 0.163(12) 0.175(14) 0.126(8) 0.017(11) 0.066(9) 0.026(10)
C50 0.133(11) 0.183(15) 0.147(10) 0.035(12) 0.061(10) 0.013(11)
F6 0.15(2) 0.21(3) 0.119(18) -0.006(16) 0.034(15) -0.010(17)
F7 0.14(2) 0.21(3) 0.117(18) 0.009(16) 0.043(15) -0.017(16)
F8 0.15(2) 0.21(3) 0.127(18) 0.012(16) 0.041(15) -0.019(16)
F5 0.15(2) 0.21(3) 0.119(17) -0.004(15) 0.048(15) -0.017(16)
B2 0.146(19) 0.21(2) 0.120(16) 0.003(14) 0.042(14) -0.016(15)
B3 0.158(13) 0.112(12) 0.179(14) 0.032(11) 0.071(12) -0.002(11)
F12 0.129(12) 0.156(14) 0.270(18) 0.011(14) 0.041(13) -0.008(10)
F9 0.159(13) 0.135(12) 0.219(17) 0.047(13) 0.068(13) 0.048(10)
F10 0.188(14) 0.124(11) 0.134(11) -0.021(8) 0.025(10) 0.015(10)
F11 0.239(16) 0.135(12) 0.138(12) 0.006(9) 0.087(12) 0.004(11)

loop_
_atom_type_symbol
_atom_type_description
_atom_type_scat_dispersion_real
_atom_type_scat_dispersion_imag
_atom_type_scat_source
C C 0.0050 0.0020 'International Tables Vol C Tables 4.2.6.8 and 6.1.1.4'
H H 0.0000 0.0000 'International Tables Vol C Tables 4.2.6.8 and 6.1.1.4'
B B 0.0020 0.0010 'International Tables Vol C Tables 4.2.6.8 and 6.1.1.4'
F F 0.0250 0.0140 'International Tables Vol C Tables 4.2.6.8 and 6.1.1.4'
Fe Fe 0.3670 1.1190 'International Tables Vol C Tables 4.2.6.8 and 6.1.1.4'
N N 0.0090 0.0050 'International Tables Vol C Tables 4.2.6.8 and 6.1.1.4'

loop_
_geom_angle_atom_site_label_1
_geom_angle_atom_site_label_2
_geom_angle_atom_site_label_3
_geom_angle
_geom_angle_site_symmetry_1
_geom_angle_site_symmetry_3
_geom_angle_publ_flag
N3 Fe0A N9 99.3(3) . . ?
N3 Fe0A N1 160.5(3) . . ?
N7 Fe0A N3 86.6(3) . . ?
N7 Fe0A N9 160.6(3) . . ?
N7 Fe0A N1 96.1(3) . . ?
N2 Fe0A N3 79.9(4) . . ?
N2 Fe0A N7 93.4(3) . . ?
N2 Fe0A N9 105.8(3) . . ?
N2 Fe0A N1 80.6(4) . . ?
N2 Fe0A N8 172.2(4) . . ?
N1 Fe0A N9 84.5(3) . . ?
N8 Fe0A N3 104.0(3) . . ?
N8 Fe0A N7 80.2(4) . . ?
N8 Fe0A N9 80.5(4) . . ?
N8 Fe0A N1 95.5(4) . . ?
N11 Fe0B N5 143.3(3) 2_656 . ?
N11 Fe0B N10 76.3(3) 2_656 2_656 ?
N11 Fe0B N4 129.2(4) 2_656 . ?
N11 Fe0B N6 83.0(3) 2_656 . ?
N11 Fe0B N12 72.2(4) 2_656 2_656 ?
N5 Fe0B N6 71.1(3) . . ?
N5 Fe0B N12 84.9(3) . 2_656 ?
N10 Fe0B N5 128.3(3) 2_656 . ?
N10 Fe0B N6 91.5(3) 2_656 . ?
N10 Fe0B N12 146.5(3) 2_656 2_656 ?
N4 Fe0B N5 77.5(3) . . ?
N4 Fe0B N10 101.1(3) . 2_656 ?
N4 Fe0B N6 147.2(3) . . ?
N4 Fe0B N12 90.1(3) . 2_656 ?
N12 Fe0B N6 96.0(3) 2_656 . ?
N4 N3 Fe0A 136.0(6) . . ?
N4 N3 C11 108.7(8) . . ?
C11 N3 Fe0A 112.2(7) . . ?
C29 N7 Fe0A 114.8(7) . . ?
C25 N7 Fe0A 128.7(7) . . ?
C25 N7 C29 116.4(9) . . ?
C39 N11 Fe0B 116.5(8) . 2_656 ?
C39 N11 C43 120.7(10) . . ?
C43 N11 Fe0B 120.4(8) . 2_656 ?
N10 N9 Fe0A 134.3(6) . . ?
N10 N9 C35 109.3(8) . . ?
C35 N9 Fe0A 110.9(6) . . ?
C15 N5 Fe0B 115.1(7) . . ?
C19 N5 Fe0B 123.2(8) . . ?
C19 N5 C15 120.4(10) . . ?
C10 N2 Fe0A 119.0(8) . . ?
C10 N2 C6 122.0(9) . . ?
C6 N2 Fe0A 118.3(7) . . ?
C1 N1 Fe0A 127.5(8) . . ?
C1 N1 C5 118.8(10) . . ?
C5 N1 Fe0A 113.3(7) . . ?
C34 N8 Fe0A 118.3(7) . . ?
C30 N8 Fe0A 119.2(7) . . ?
C30 N8 C34 121.5(9) . . ?
N9 N10 Fe0B 138.1(6) . 2_656 ?
N9 N10 C38 106.5(8) . . ?
C38 N10 Fe0B 114.6(7) . 2_656 ?
N3 N4 Fe0B 138.2(6) . . ?
N3 N4 C14 108.7(8) . . ?
C14 N4 Fe0B 112.2(7) . . ?
C24 N6 Fe0B 128.2(8) . . ?
C24 N6 C20 118.1(11) . . ?
C20 N6 Fe0B 113.7(8) . . ?
N3 C11 C12 110.4(9) . . ?
N3 C11 C10 114.9(9) . . ?
C12 C11 C10 134.6(10) . . ?
C44 N12 Fe0B 114.6(8) . 2_656 ?
C48 N12 Fe0B 127.1(8) . 2_656 ?
C48 N12 C44 118.1(11) . . ?
N9 C35 C34 115.7(9) . . ?
N9 C35 C36 108.7(9) . . ?
C36 C35 C34 135.5(10) . . ?
N5 C15 C14 114.6(9) . . ?
N5 C15 C16 120.3(11) . . ?
C14 C15 C16 125.1(12) . . ?
N4 C14 C15 118.3(10) . . ?
N4 C14 C12 108.2(10) . . ?
C12 C14 C15 133.5(10) . . ?
N8 C34 C35 111.3(9) . . ?
N8 C34 C33 118.7(10) . . ?
C33 C34 C35 129.8(11) . . ?
N7 C29 C30 113.2(10) . . ?
C28 C29 N7 121.5(11) . . ?
C28 C29 C30 125.3(11) . . ?
C11 C12 C14 103.8(9) . . ?
C11 C12 C13 128.5(12) . . ?
C14 C12 C13 127.7(11) . . ?
N1 C1 H1 119.1 . . ?
N1 C1 C2 121.9(12) . . ?
C2 C1 H1 119.1 . . ?
N2 C10 C11 111.0(9) . . ?
N2 C10 C9 119.4(11) . . ?
C9 C10 C11 129.5(11) . . ?
N1 C5 C6 115.0(10) . . ?
N1 C5 C4 121.3(12) . . ?
C4 C5 C6 123.7(11) . . ?
N10 C38 C39 115.9(10) . . ?
C36 C38 N10 111.6(9) . . ?
C36 C38 C39 132.6(10) . . ?
N11 C39 C38 114.6(10) . . ?
N11 C39 C40 119.9(11) . . ?
C40 C39 C38 125.3(12) . . ?
N5 C19 C18 121.7(12) . . ?
N5 C19 C20 113.2(10) . . ?
C18 C19 C20 125.1(11) . . ?
C35 C36 C37 126.5(11) . . ?
C38 C36 C35 103.9(9) . . ?
C38 C36 C37 129.4(11) . . ?
N2 C6 C5 112.1(9) . . ?
N2 C6 C7 120.4(11) . . ?
C7 C6 C5 127.3(12) . . ?
N8 C30 C29 112.4(9) . . ?
N8 C30 C31 120.7(11) . . ?
C31 C30 C29 126.9(11) . . ?
C10 C9 H9 121.1 . . ?
C8 C9 C10 117.8(11) . . ?
C8 C9 H9 121.1 . . ?
C6 C7 H7 120.8 . . ?
C8 C7 C6 118.4(12) . . ?
C8 C7 H7 120.8 . . ?
C34 C33 H33 120.1 . . ?
C32 C33 C34 119.9(12) . . ?
C32 C33 H33 120.1 . . ?
N11 C43 C44 113.6(10) . . ?
N11 C43 C42 120.4(12) . . ?
C42 C43 C44 125.7(11) . . ?
N7 C25 H25 118.2 . . ?
N7 C25 C26 123.5(11) . . ?
C26 C25 H25 118.2 . . ?
C29 C28 H28 119.9 . . ?
C27 C28 C29 120.3(12) . . ?
C27 C28 H28 119.9 . . ?
N12 C44 C43 114.6(11) . . ?
N12 C44 C45 121.5(13) . . ?
C45 C44 C43 123.9(13) . . ?
C33 C32 H32 119.3 . . ?
C33 C32 C31 121.3(11) . . ?
C31 C32 H32 119.3 . . ?
C30 C31 H31 121.2 . . ?
C32 C31 C30 117.7(11) . . ?
C32 C31 H31 121.2 . . ?
C19 C18 H18 121.1 . . ?
C17 C18 C19 117.8(12) . . ?
C17 C18 H18 121.1 . . ?
C15 C16 H16 121.3 . . ?
C17 C16 C15 117.4(12) . . ?
C17 C16 H16 121.3 . . ?
N12 C48 H48 118.7 . . ?
N12 C48 C47 122.7(12) . . ?
C47 C48 H48 118.7 . . ?
N6 C24 H24 117.6 . . ?
N6 C24 C23 124.9(12) . . ?
C23 C24 H24 117.6 . . ?
C5 C4 H4 120.5 . . ?
C3 C4 C5 119.0(12) . . ?
C3 C4 H4 120.5 . . ?
C1 C2 H2 120.5 . . ?
C3 C2 C1 118.9(12) . . ?
C3 C2 H2 120.5 . . ?
C9 C8 H8 119.0 . . ?
C7 C8 C9 122.0(11) . . ?
C7 C8 H8 119.0 . . ?
N6 C20 C19 117.0(11) . . ?
N6 C20 C21 120.1(12) . . ?
C21 C20 C19 122.9(12) . . ?
C4 C3 H3 120.1 . . ?
C2 C3 C4 119.9(12) . . ?
C2 C3 H3 120.1 . . ?
C25 C26 H26 121.0 . . ?
C27 C26 C25 118.0(12) . . ?
C27 C26 H26 121.0 . . ?
C12 C13 H13A 109.5 . . ?
C12 C13 H13B 109.5 . . ?
C12 C13 H13C 109.5 . . ?
H13A C13 H13B 109.5 . . ?
H13A C13 H13C 109.5 . . ?
H13B C13 H13C 109.5 . . ?
C36 C37 H37A 109.5 . . ?
C36 C37 H37B 109.5 . . ?
C36 C37 H37C 109.5 . . ?
H37A C37 H37B 109.5 . . ?
H37A C37 H37C 109.5 . . ?
H37B C37 H37C 109.5 . . ?
C28 C27 C26 120.2(12) . . ?
C28 C27 H27 119.9 . . ?
C26 C27 H27 119.9 . . ?
C24 C23 H23 121.8 . . ?
C24 C23 C22 116.5(13) . . ?
C22 C23 H23 121.8 . . ?
C48 C47 H47 120.8 . . ?
C46 C47 C48 118.4(13) . . ?
C46 C47 H47 120.8 . . ?
C43 C42 H42 120.7 . . ?
C41 C42 C43 118.5(12) . . ?
C41 C42 H42 120.7 . . ?
C23 C22 H22 119.7 . . ?
C21 C22 C23 120.6(12) . . ?
C21 C22 H22 119.7 . . ?
C18 C17 H17 118.8 . . ?
C16 C17 C18 122.3(12) . . ?
C16 C17 H17 118.8 . . ?
C39 C40 H40 120.8 . . ?
C41 C40 C39 118.4(13) . . ?
C41 C40 H40 120.8 . . ?
C20 C21 H21 120.1 . . ?
C22 C21 C20 119.8(13) . . ?
C22 C21 H21 120.1 . . ?
C44 C45 H45 119.9 . . ?
C46 C45 C44 120.2(14) . . ?
C46 C45 H45 119.9 . . ?
C47 C46 H46 120.5 . . ?
C45 C46 C47 119.0(13) . . ?
C45 C46 H46 120.5 . . ?
C42 C41 C40 122.0(12) . . ?
C42 C41 H41 119.0 . . ?
C40 C41 H41 119.0 . . ?
F1 B1 F4 109.1(16) . . ?
F1 B1 F3 110.2(14) . . ?
F2 B1 F1 111.2(13) . . ?
F2 B1 F4 106.5(14) . . ?
F2 B1 F3 113.3(16) . . ?
F3 B1 F4 106.2(12) . . ?
N13 C49 C50 171(2) . . ?
C49 C50 H50A 109.5 . . ?
C49 C50 H50B 109.5 . . ?
C49 C50 H50C 109.5 . . ?
H50A C50 H50B 109.5 . . ?
H50A C50 H50C 109.5 . . ?
H50B C50 H50C 109.5 . . ?
F6 B2 F7 106(2) . . ?
F6 B2 F5 110(2) . . ?
F8 B2 F6 113(2) . . ?
F8 B2 F7 108(2) . . ?
F8 B2 F5 111(2) . . ?
F5 B2 F7 108(2) . . ?
F12 B3 F10 107.6(16) . . ?
F12 B3 F11 102.5(17) . . ?
F9 B3 F12 111.3(16) . . ?
F9 B3 F10 114.6(18) . . ?
F9 B3 F11 112.3(17) . . ?
F11 B3 F10 107.7(15) . . ?

loop_
_geom_bond_atom_site_label_1
_geom_bond_atom_site_label_2
_geom_bond_distance
_geom_bond_site_symmetry_2
_geom_bond_publ_flag
Fe0A N3 1.995(8) . ?
Fe0A N7 1.986(8) . ?
Fe0A N9 2.012(8) . ?
Fe0A N2 1.897(8) . ?
Fe0A N1 2.003(9) . ?
Fe0A N8 1.906(8) . ?
Fe0B N11 2.115(9) 2_656 ?
Fe0B N5 2.137(8) . ?
Fe0B N10 2.129(8) 2_656 ?
Fe0B N4 2.128(8) . ?
Fe0B N6 2.341(9) . ?
Fe0B N12 2.302(10) 2_656 ?
N3 N4 1.329(12) . ?
N3 C11 1.354(12) . ?
N7 C29 1.376(13) . ?
N7 C25 1.360(14) . ?
N11 C39 1.340(15) . ?
N11 C43 1.345(15) . ?
N9 N10 1.343(11) . ?
N9 C35 1.368(12) . ?
N5 C15 1.344(14) . ?
N5 C19 1.339(14) . ?
N2 C10 1.347(14) . ?
N2 C6 1.360(14) . ?
N1 C1 1.334(14) . ?
N1 C5 1.350(13) . ?
N8 C34 1.364(14) . ?
N8 C30 1.349(14) . ?
N10 C38 1.376(13) . ?
N4 C14 1.391(13) . ?
N6 C24 1.338(15) . ?
N6 C20 1.359(14) . ?
C11 C12 1.397(15) . ?
C11 C10 1.441(15) . ?
N12 C44 1.358(15) . ?
N12 C48 1.324(15) . ?
F1 B1 1.361(17) . ?
C35 C34 1.428(15) . ?
C35 C36 1.411(14) . ?
F2 B1 1.320(18) . ?
F4 B1 1.40(2) . ?
C15 C14 1.426(15) . ?
C15 C16 1.427(15) . ?
C14 C12 1.410(16) . ?
C34 C33 1.396(15) . ?
C29 C30 1.448(16) . ?
C29 C28 1.373(16) . ?
C12 C13 1.502(15) . ?
C1 H1 0.9300 . ?
C1 C2 1.404(16) . ?
C10 C9 1.415(15) . ?
C5 C6 1.434(16) . ?
C5 C4 1.391(17) . ?
F3 B1 1.363(18) . ?
C38 C39 1.446(16) . ?
C38 C36 1.365(15) . ?
C39 C40 1.416(16) . ?
C19 C18 1.379(16) . ?
C19 C20 1.459(17) . ?
C36 C37 1.498(15) . ?
C6 C7 1.394(15) . ?
C30 C31 1.394(16) . ?
C9 H9 0.9300 . ?
C9 C8 1.398(17) . ?
C7 H7 0.9300 . ?
C7 C8 1.360(18) . ?
C33 H33 0.9300 . ?
C33 C32 1.360(16) . ?
C43 C44 1.483(17) . ?
C43 C42 1.407(17) . ?
C25 H25 0.9300 . ?
C25 C26 1.384(16) . ?
C28 H28 0.9300 . ?
C28 C27 1.360(17) . ?
C44 C45 1.369(18) . ?
C32 H32 0.9300 . ?
C32 C31 1.385(17) . ?
C31 H31 0.9300 . ?
C18 H18 0.9300 . ?
C18 C17 1.376(18) . ?
C16 H16 0.9300 . ?
C16 C17 1.350(18) . ?
C48 H48 0.9300 . ?
C48 C47 1.384(17) . ?
C24 H24 0.9300 . ?
C24 C23 1.388(17) . ?
C4 H4 0.9300 . ?
C4 C3 1.380(18) . ?
C2 H2 0.9300 . ?
C2 C3 1.350(17) . ?
C8 H8 0.9300 . ?
C20 C21 1.419(17) . ?
C3 H3 0.9300 . ?
C26 H26 0.9300 . ?
C26 C27 1.366(17) . ?
C13 H13A 0.9600 . ?
C13 H13B 0.9600 . ?
C13 H13C 0.9600 . ?
C37 H37A 0.9600 . ?
C37 H37B 0.9600 . ?
C37 H37C 0.9600 . ?
C27 H27 0.9300 . ?
C23 H23 0.9300 . ?
C23 C22 1.388(17) . ?
C47 H47 0.9300 . ?
C47 C46 1.384(18) . ?
C42 H42 0.9300 . ?
C42 C41 1.343(18) . ?
C22 H22 0.9300 . ?
C22 C21 1.359(19) . ?
C17 H17 0.9300 . ?
C40 H40 0.9300 . ?
C40 C41 1.354(18) . ?
C21 H21 0.9300 . ?
C45 H45 0.9300 . ?
C45 C46 1.35(2) . ?
C46 H46 0.9300 . ?
C41 H41 0.9300 . ?
C49 N13 1.19(2) . ?
C49 C50 1.43(3) . ?
C50 H50A 0.9600 . ?
C50 H50B 0.9600 . ?
C50 H50C 0.9600 . ?
F6 B2 1.33(2) . ?
F7 B2 1.33(3) . ?
F8 B2 1.33(3) . ?
F5 B2 1.33(2) . ?
B3 F12 1.335(16) . ?
B3 F9 1.325(15) . ?
B3 F10 1.340(15) . ?
B3 F11 1.336(15) . ?

loop_
_geom_torsion_atom_site_label_1
_geom_torsion_atom_site_label_2
_geom_torsion_atom_site_label_3
_geom_torsion_atom_site_label_4
_geom_torsion
_geom_torsion_site_symmetry_1
_geom_torsion_site_symmetry_2
_geom_torsion_site_symmetry_3
_geom_torsion_site_symmetry_4
_geom_torsion_publ_flag
Fe0A N3 N4 Fe0B 35.8(16) . . . . ?
Fe0A N3 N4 C14 -156.5(8) . . . . ?
Fe0A N3 C11 C12 159.8(7) . . . . ?
Fe0A N3 C11 C10 -17.8(11) . . . . ?
Fe0A N7 C29 C30 -5.7(12) . . . . ?
Fe0A N7 C29 C28 173.9(9) . . . . ?
Fe0A N7 C25 C26 -175.1(9) . . . . ?
Fe0A N9 N10 Fe0B 40.6(14) . . . 2_656 ?
Fe0A N9 N10 C38 -151.0(8) . . . . ?
Fe0A N9 C35 C34 -19.9(10) . . . . ?
Fe0A N9 C35 C36 157.2(7) . . . . ?
Fe0A N2 C10 C11 4.5(12) . . . . ?
Fe0A N2 C10 C9 -171.3(7) . . . . ?
Fe0A N2 C6 C5 -4.5(12) . . . . ?
Fe0A N2 C6 C7 172.1(8) . . . . ?
Fe0A N1 C1 C2 -168.8(9) . . . . ?
Fe0A N1 C5 C6 -8.6(12) . . . . ?
Fe0A N1 C5 C4 171.9(9) . . . . ?
Fe0A N8 C34 C35 1.7(12) . . . . ?
Fe0A N8 C34 C33 -173.5(8) . . . . ?
Fe0A N8 C30 C29 -3.1(12) . . . . ?
Fe0A N8 C30 C31 174.8(8) . . . . ?
Fe0B N11 C39 C38 -16.6(13) 2_656 . . . ?
Fe0B N11 C39 C40 159.2(9) 2_656 . . . ?
Fe0B N11 C43 C44 25.0(14) 2_656 . . . ?
Fe0B N11 C43 C42 -160.4(9) 2_656 . . . ?
Fe0B N5 C15 C14 -16.4(12) . . . . ?
Fe0B N5 C15 C16 166.5(9) . . . . ?
Fe0B N5 C19 C18 -166.3(9) . . . . ?
Fe0B N5 C19 C20 15.7(13) . . . . ?
Fe0B N10 C38 C39 -5.9(12) 2_656 . . . ?
Fe0B N10 C38 C36 173.0(7) 2_656 . . . ?
Fe0B N4 C14 C15 -8.8(12) . . . . ?
Fe0B N4 C14 C12 173.2(7) . . . . ?
Fe0B N6 C24 C23 178.0(10) . . . . ?
Fe0B N6 C20 C19 -2.4(13) . . . . ?
Fe0B N6 C20 C21 179.6(9) . . . . ?
Fe0B N12 C44 C43 -0.5(13) 2_656 . . . ?
Fe0B N12 C44 C45 179.7(10) 2_656 . . . ?
Fe0B N12 C48 C47 176.8(8) 2_656 . . . ?
N3 Fe0A N2 C10 -11.1(8) . . . . ?
N3 Fe0A N2 C6 178.4(8) . . . . ?
N3 N4 C14 C15 -180.0(9) . . . . ?
N3 N4 C14 C12 2.0(12) . . . . ?
N3 C11 C12 C14 4.4(12) . . . . ?
N3 C11 C12 C13 -176.5(11) . . . . ?
N3 C11 C10 N2 9.3(13) . . . . ?
N3 C11 C10 C9 -175.5(10) . . . . ?
N7 Fe0A N2 C10 74.9(8) . . . . ?
N7 Fe0A N2 C6 -95.7(8) . . . . ?
N7 C29 C30 N8 5.6(14) . . . . ?
N7 C29 C30 C31 -172.1(10) . . . . ?
N7 C29 C28 C27 3.2(19) . . . . ?
N7 C25 C26 C27 0.2(19) . . . . ?
N11 C39 C40 C41 2.5(19) . . . . ?
N11 C43 C44 N12 -14.7(16) . . . . ?
N11 C43 C44 C45 165.1(12) . . . . ?
N11 C43 C42 C41 1(2) . . . . ?
N9 Fe0A N2 C10 -108.0(8) . . . . ?
N9 Fe0A N2 C6 81.5(8) . . . . ?
N9 N10 C38 C39 -177.4(9) . . . . ?
N9 N10 C38 C36 1.5(12) . . . . ?
N9 C35 C34 N8 12.6(13) . . . . ?
N9 C35 C34 C33 -173.0(10) . . . . ?
N9 C35 C36 C38 1.5(11) . . . . ?
N9 C35 C36 C37 -173.7(11) . . . . ?
N5 C15 C14 N4 17.0(15) . . . . ?
N5 C15 C14 C12 -165.7(11) . . . . ?
N5 C15 C16 C17 -0.2(18) . . . . ?
N5 C19 C18 C17 1.7(19) . . . . ?
N5 C19 C20 N6 -7.5(15) . . . . ?
N5 C19 C20 C21 170.4(10) . . . . ?
N2 C10 C9 C8 0.7(16) . . . . ?
N2 C6 C7 C8 -2.1(17) . . . . ?
N1 Fe0A N2 C10 170.5(8) . . . . ?
N1 Fe0A N2 C6 0.0(7) . . . . ?
N1 C1 C2 C3 -4.1(19) . . . . ?
N1 C5 C6 N2 8.5(14) . . . . ?
N1 C5 C6 C7 -167.7(11) . . . . ?
N1 C5 C4 C3 0.0(19) . . . . ?
N8 C34 C33 C32 0.2(17) . . . . ?
N8 C30 C31 C32 -3.0(16) . . . . ?
N10 N9 C35 C34 -177.8(9) . . . . ?
N10 N9 C35 C36 -0.7(10) . . . . ?
N10 C38 C39 N11 14.7(15) . . . . ?
N10 C38 C39 C40 -160.8(11) . . . . ?
N10 C38 C36 C35 -1.8(12) . . . . ?
N10 C38 C36 C37 173.2(11) . . . . ?
N4 N3 C11 C12 -3.3(12) . . . . ?
N4 N3 C11 C10 179.1(9) . . . . ?
N4 C14 C12 C11 -3.8(12) . . . . ?
N4 C14 C12 C13 177.1(11) . . . . ?
N6 C24 C23 C22 4(2) . . . . ?
N6 C20 C21 C22 1(2) . . . . ?
C11 N3 N4 Fe0B -167.0(8) . . . . ?
C11 N3 N4 C14 0.8(11) . . . . ?
C11 C10 C9 C8 -174.2(11) . . . . ?
N12 C44 C45 C46 3(2) . . . . ?
N12 C48 C47 C46 2(2) . . . . ?
C35 N9 N10 Fe0B -168.9(7) . . . 2_656 ?
C35 N9 N10 C38 -0.5(10) . . . . ?
C35 C34 C33 C32 -173.9(12) . . . . ?
C15 N5 C19 C18 0.5(17) . . . . ?
C15 N5 C19 C20 -177.6(10) . . . . ?
C15 C14 C12 C11 178.6(12) . . . . ?
C15 C14 C12 C13 0(2) . . . . ?
C15 C16 C17 C18 3(2) . . . . ?
C14 C15 C16 C17 -177.0(12) . . . . ?
C34 N8 C30 C29 -171.6(9) . . . . ?
C34 N8 C30 C31 6.2(16) . . . . ?
C34 C35 C36 C38 177.8(12) . . . . ?
C34 C35 C36 C37 3(2) . . . . ?
C34 C33 C32 C31 2.9(18) . . . . ?
C29 N7 C25 C26 1.3(17) . . . . ?
C29 C30 C31 C32 174.5(11) . . . . ?
C29 C28 C27 C26 -2(2) . . . . ?
C12 C11 C10 N2 -167.5(11) . . . . ?
C12 C11 C10 C9 8(2) . . . . ?
C1 N1 C5 C6 177.6(10) . . . . ?
C1 N1 C5 C4 -1.9(17) . . . . ?
C1 C2 C3 C4 2(2) . . . . ?
C10 N2 C6 C5 -174.7(9) . . . . ?
C10 N2 C6 C7 1.8(16) . . . . ?
C10 C11 C12 C14 -178.7(12) . . . . ?
C10 C11 C12 C13 0(2) . . . . ?
C10 C9 C8 C7 -1.1(19) . . . . ?
C5 N1 C1 C2 4.0(18) . . . . ?
C5 C6 C7 C8 173.9(12) . . . . ?
C5 C4 C3 C2 0(2) . . . . ?
C38 C39 C40 C41 177.9(12) . . . . ?
C39 N11 C43 C44 -173.2(10) . . . . ?
C39 N11 C43 C42 1.3(18) . . . . ?
C39 C38 C36 C35 176.8(12) . . . . ?
C39 C38 C36 C37 -8(2) . . . . ?
C39 C40 C41 C42 0(2) . . . . ?
C19 N5 C15 C14 175.8(9) . . . . ?
C19 N5 C15 C16 -1.3(16) . . . . ?
C19 C18 C17 C16 -3(2) . . . . ?
C19 C20 C21 C22 -177.2(12) . . . . ?
C36 C35 C34 N8 -163.6(11) . . . . ?
C36 C35 C34 C33 11(2) . . . . ?
C36 C38 C39 N11 -163.8(12) . . . . ?
C36 C38 C39 C40 21(2) . . . . ?
C6 N2 C10 C11 174.7(9) . . . . ?
C6 N2 C10 C9 -1.2(16) . . . . ?
C6 C5 C4 C3 -179.5(12) . . . . ?
C6 C7 C8 C9 1.7(19) . . . . ?
C30 N8 C34 C35 170.4(9) . . . . ?
C30 N8 C34 C33 -4.8(16) . . . . ?
C30 C29 C28 C27 -177.2(11) . . . . ?
C33 C32 C31 C30 -1.5(18) . . . . ?
C43 N11 C39 C38 -179.0(10) . . . . ?
C43 N11 C39 C40 -3.2(18) . . . . ?
C43 C44 C45 C46 -176.4(13) . . . . ?
C43 C42 C41 C40 -2(2) . . . . ?
C25 N7 C29 C30 177.4(9) . . . . ?
C25 N7 C29 C28 -3.0(16) . . . . ?
C25 C26 C27 C28 0(2) . . . . ?
C28 C29 C30 N8 -174.0(11) . . . . ?
C28 C29 C30 C31 8.3(19) . . . . ?
C44 N12 C48 C47 2.9(18) . . . . ?
C44 C43 C42 C41 175.1(14) . . . . ?
C44 C45 C46 C47 2(2) . . . . ?
C18 C19 C20 N6 174.5(11) . . . . ?
C18 C19 C20 C21 -8(2) . . . . ?
C16 C15 C14 N4 -166.1(11) . . . . ?
C16 C15 C14 C12 11(2) . . . . ?
C48 N12 C44 C43 174.2(11) . . . . ?
C48 N12 C44 C45 -5.6(18) . . . . ?
C48 C47 C46 C45 -4(2) . . . . ?
C24 N6 C20 C19 177.1(11) . . . . ?
C24 N6 C20 C21 -0.9(18) . . . . ?
C24 C23 C22 C21 -4(2) . . . . ?
C4 C5 C6 N2 -171.9(11) . . . . ?
C4 C5 C6 C7 12(2) . . . . ?
C20 N6 C24 C23 -1(2) . . . . ?
C20 C19 C18 C17 179.6(12) . . . . ?
C23 C22 C21 C20 2(2) . . . . ?
C42 C43 C44 N12 171.1(12) . . . . ?
C42 C43 C44 C45 -9(2) . . . . ?
